data_2007999
loop_
_publ_author_name
'Stomberg, Rolf'
'Li, Shiming'
'Lundquist, Knut'
'Albinsson, Bo'

_publ_section_title
;
 Investigation of Three Stilbene Derivatives by X-ray Crystallography
 and NMR Spectroscopy
;
_journal_issue 12
_journal_name_full 'Acta Crystallographica Section C'
_journal_page_first 1929
_journal_page_last 1934
_journal_paper_doi 10.1107/S0108270198008877
_journal_volume 54
_journal_year 1998
_chemical_formula_moiety 'C19 H20 O5'
_chemical_formula_sum 'C19 H20 O5'
_chemical_formula_weight 328.35
_chemical_melting_point 389.5(5)
_chemical_name_systematic
;
(E)-2-Acetoxy-3,3',4'-trimethoxystilbene
;
_space_group_IT_number 14
_symmetry_cell_setting monoclinic
_symmetry_space_group_name_Hall '-P 2ybc'
_symmetry_space_group_name_H-M 'P 1 21/c 1'
_audit_creation_method SHELXL
_cell_angle_alpha 90.00
_cell_angle_beta 117.0310(10)
_cell_angle_gamma 90.00
_cell_formula_units_Z 4
_cell_length_a 12.8655(2)
_cell_length_b 12.0107(2)
_cell_length_c 12.46080(10)
_cell_measurement_reflns_used 4713
_cell_measurement_temperature 293(2)
_cell_measurement_theta_max 25.13
_cell_measurement_theta_min 1.78
_cell_volume 1715.15(4)
_computing_cell_refinement 'SAINT (Siemens, 1994a)'
_computing_data_collection 'SMART (Siemens, 1994b)'
_computing_data_reduction 'SAINT, XPREP (Siemens, 1996)'
_computing_molecular_graphics 'XP (Siemens, 1994c)'
_computing_publication_material SHELXL93
_computing_structure_refinement SHELXL93
_computing_structure_solution 'SHELXS86 (Sheldrick, 1985)'
_diffrn_ambient_temperature 293(2)
_diffrn_measurement_device 'Siemens SMART CCD'
_diffrn_measurement_method '\w oscillation 0.30deg, 15 s frames'
_diffrn_radiation_monochromator graphite
_diffrn_radiation_source 'fine-focus sealed tube'
_diffrn_radiation_type MoK\a
_diffrn_radiation_wavelength 0.71073
_diffrn_reflns_av_R_equivalents 0.0359
_diffrn_reflns_av_sigmaI/netI 0.0287
_diffrn_reflns_limit_h_max 14
_diffrn_reflns_limit_h_min -15
_diffrn_reflns_limit_k_max 13
_diffrn_reflns_limit_k_min -13
_diffrn_reflns_limit_l_max 14
_diffrn_reflns_limit_l_min -14
_diffrn_reflns_number 11226
_diffrn_reflns_theta_max 25.13
_diffrn_reflns_theta_min 1.78
_diffrn_standards_decay_% none
_exptl_absorpt_coefficient_mu 0.092
_exptl_absorpt_correction_type none
_exptl_crystal_colour colourless
_exptl_crystal_density_diffrn 1.272
_exptl_crystal_density_meas ?
_exptl_crystal_description plate
_exptl_crystal_F_000 696
_exptl_crystal_size_max 0.40
_exptl_crystal_size_mid 0.22
_exptl_crystal_size_min 0.09
_refine_diff_density_max 0.191
_refine_diff_density_min -0.133
_refine_ls_extinction_coef 0.019(2)
_refine_ls_extinction_method SHELXL93
_refine_ls_goodness_of_fit_all 1.124
_refine_ls_goodness_of_fit_obs 1.111
_refine_ls_hydrogen_treatment 'H atoms riding'
_refine_ls_matrix_type full
_refine_ls_number_parameters 222
_refine_ls_number_reflns 2842
_refine_ls_number_restraints 0
_refine_ls_restrained_S_all 1.128
_refine_ls_restrained_S_obs 1.111
_refine_ls_R_factor_all 0.0736
_refine_ls_R_factor_obs 0.0443
_refine_ls_shift/esd_max 0.004
_refine_ls_shift/esd_mean 0.000
_refine_ls_structure_factor_coef Fsqd
_refine_ls_weighting_details 'w = 1/[\s^2^(Fo^2^)+(0.0399P)^2^+0.5648P] where P=(Fo^2^+2Fc^2^)/3'
_refine_ls_weighting_scheme calc
_refine_ls_wR_factor_all 0.1175
_refine_ls_wR_factor_obs 0.0956
_reflns_number_observed 2005
_reflns_number_total 2844
_reflns_observed_criterion >2sigma(I)
_cod_data_source_file os1025.cif
_cod_data_source_block 2bmon
_cod_depositor_comments
;
The following automatic conversions were performed:
'_symmetry_cell_setting' value 'Monoclinic' changed to 'monoclinic'
according to '/home/saulius/struct/CIF-dictionaries/cif_core.dic'
dictionary named 'cif_core.dic' version 2.4.1 from 2010-06-29.

Automatic conversion script
Id: cif_fix_enum 1527 2010-12-29 10:47:43Z saulius 

The following automatic conversions were performed:

'_chemical_melting_point' value '389--390' was changed to '389.5(5)'
- the average value was taken and precision was estimated.

Automatic conversion script
Id: cif_fix_values 1646 2011-03-28 12:23:43Z adriana 

The following automatic conversions were performed:

'_chemical_melting_point' value '389--390' was changed to '389.5(5)'
- the average value was taken and precision was
estimated.

'_symmetry_cell_setting' value 'Monoclinic' changed to
'monoclinic' according to
/home/saulius/struct/CIF-dictionaries/cif_core.dic dictionary named
'cif_core.dic' version 2.4.1 from 2010-06-29.

Automatic conversion script
Id: cif_fix_values 1715 2011-07-08 13:25:40Z adriana 

The following automatic conversions were performed:

'_exptl_crystal_density_meas' value 'not measured' was changed to '?'
- the value is perceived as not measured.

Automatic conversion script
Id: cif_fix_values 3008 2015-01-20 13:52:24Z robertas 

The following automatic conversions were performed:

'_refine_ls_weighting_scheme' value 'calc w =
1/[\s^2^(Fo^2^)+(0.0399P)^2^+0.5648P] where P=(Fo^2^+2Fc^2^)/3' was
changed to 'calc'. New tag '_refine_ls_weighting_details' was
created. The value of the new tag was set to 'w =
1/[\s^2^(Fo^2^)+(0.0399P)^2^+0.5648P] where P=(Fo^2^+2Fc^2^)/3'.

Automatic conversion script
Id: cif_fix_values 3143 2015-03-26 13:38:13Z robertas 
;
_cod_original_sg_symbol_H-M 'P 21/c'
_cod_database_code 2007999

loop_
_symmetry_equiv_pos_as_xyz
'x, y, z'
'-x, y+1/2, -z+1/2'
'-x, -y, -z'
'x, -y-1/2, z-1/2'

loop_
_atom_site_aniso_label
_atom_site_aniso_U_11
_atom_site_aniso_U_22
_atom_site_aniso_U_33
_atom_site_aniso_U_12
_atom_site_aniso_U_13
_atom_site_aniso_U_23
C1 0.0474(12) 0.0512(13) 0.0498(13) 0.0037(10) 0.0235(11) 0.0013(10)
C2 0.0562(14) 0.0443(13) 0.0519(14) -0.0043(10) 0.0199(12) -0.0041(10)
C3 0.0543(13) 0.0425(12) 0.0516(13) -0.0025(10) 0.0220(11) 0.0015(10)
C4 0.0450(12) 0.0487(13) 0.0481(13) 0.0010(10) 0.0211(11) -0.0018(10)
C5 0.0510(13) 0.0463(13) 0.0581(14) -0.0067(10) 0.0232(12) -0.0055(11)
C6 0.0560(14) 0.0502(13) 0.061(2) -0.0021(11) 0.0294(12) 0.0043(11)
C7 0.0560(14) 0.0531(13) 0.0514(13) 0.0026(11) 0.0259(12) 0.0037(11)
C8 0.0567(14) 0.0521(13) 0.0493(13) 0.0060(11) 0.0252(12) 0.0047(11)
C9 0.103(2) 0.0497(15) 0.080(2) -0.0177(14) 0.029(2) 0.0044(13)
C10 0.072(2) 0.077(2) 0.061(2) -0.0252(14) 0.0196(14) -0.0165(13)
C11 0.0541(13) 0.0393(11) 0.0471(13) 0.0075(10) 0.0231(11) 0.0013(9)
C12 0.0588(14) 0.0423(12) 0.0463(13) 0.0066(10) 0.0275(11) 0.0022(10)
C13 0.0535(14) 0.0478(12) 0.0466(13) 0.0061(11) 0.0189(11) -0.0005(10)
C14 0.072(2) 0.0577(14) 0.0434(13) 0.0069(12) 0.0259(12) 0.0032(11)
C15 0.076(2) 0.0565(14) 0.059(2) 0.0037(13) 0.0418(14) 0.0007(12)
C16 0.0579(14) 0.0524(13) 0.0579(15) 0.0036(11) 0.0299(12) -0.0011(11)
C17 0.0518(14) 0.073(2) 0.0453(13) -0.0029(13) 0.0190(11) -0.0114(12)
C18 0.082(2) 0.119(2) 0.071(2) -0.009(2) 0.048(2) -0.008(2)
C19 0.066(2) 0.089(2) 0.057(2) 0.0113(15) 0.0078(13) -0.0011(14)
O1 0.0983(13) 0.0499(10) 0.0548(10) -0.0184(9) 0.0202(9) 0.0044(8)
O2 0.0647(10) 0.0581(10) 0.0483(9) -0.0095(8) 0.0182(8) -0.0058(7)
O3 0.0603(10) 0.0573(9) 0.0525(9) 0.0002(8) 0.0305(8) 0.0027(7)
O4 0.0898(14) 0.0688(12) 0.0758(12) 0.0141(10) 0.0433(11) -0.0028(10)
O5 0.0561(10) 0.0847(12) 0.0516(10) -0.0019(9) 0.0171(8) -0.0059(9)

loop_
_atom_site_label
_atom_site_fract_x
_atom_site_fract_y
_atom_site_fract_z
_atom_site_U_iso_or_equiv
_atom_site_thermal_displace_type
_atom_site_calc_flag
_atom_site_refinement_flags
_atom_site_occupancy
_atom_site_disorder_group
_atom_site_type_symbol
C1 1.1175(2) 0.6825(2) 0.3287(2) 0.0489(5) Uani d . 1 . C
C2 1.1181(2) 0.5921(2) 0.4000(2) 0.0526(6) Uani d . 1 . C
H2 1.0745(2) 0.5290(2) 0.3633(2) 0.063 Uiso calc R 1 . H
C3 1.1821(2) 0.5950(2) 0.5234(2) 0.0502(5) Uani d . 1 . C
C4 1.2482(2) 0.6898(2) 0.5800(2) 0.0473(5) Uani d . 1 . C
C5 1.2492(2) 0.7779(2) 0.5105(2) 0.0524(6) Uani d . 1 . C
H5 1.2933(2) 0.8408(2) 0.5472(2) 0.063 Uiso calc R 1 . H
C6 1.1853(2) 0.7742(2) 0.3860(2) 0.0545(6) Uani d . 1 . C
H6 1.1880(2) 0.8344(2) 0.3403(2) 0.065 Uiso calc R 1 . H
C7 1.0465(2) 0.6803(2) 0.1976(2) 0.0529(6) Uani d . 1 . C
H7 1.0694(2) 0.7274(2) 0.1529(2) 0.063 Uiso calc R 1 . H
C8 0.9530(2) 0.6181(2) 0.1363(2) 0.0523(6) Uani d . 1 . C
H8 0.9283(2) 0.5727(2) 0.1808(2) 0.063 Uiso calc R 1 . H
C9 1.1460(3) 0.4037(2) 0.5481(2) 0.0829(9) Uani d . 1 . C
H9A 1.1571(16) 0.3517(4) 0.6109(3) 0.124 Uiso calc R 1 . H
H9B 1.1882(12) 0.3789(7) 0.5058(15) 0.124 Uiso calc R 1 . H
H9C 1.0644(5) 0.4087(4) 0.4929(13) 0.124 Uiso calc R 1 . H
C10 1.3748(2) 0.7784(2) 0.7650(2) 0.0739(8) Uani d . 1 . C
H10A 1.4113(13) 0.7644(6) 0.8502(2) 0.111 Uiso calc R 1 . H
H10B 1.3246(3) 0.8421(4) 0.7473(13) 0.111 Uiso calc R 1 . H
H10C 1.4337(10) 0.7925(9) 0.7396(12) 0.111 Uiso calc R 1 . H
C11 0.8849(2) 0.6142(2) 0.0049(2) 0.0468(5) Uani d . 1 . C
C12 0.7673(2) 0.5861(2) -0.0490(2) 0.0477(5) Uani d . 1 . C
C13 0.7002(2) 0.5821(2) -0.1731(2) 0.0508(6) Uani d . 1 . C
C14 0.7509(2) 0.6080(2) -0.2466(2) 0.0580(6) Uani d . 1 . C
H14 0.7069(2) 0.6069(2) -0.3300(2) 0.070 Uiso calc R 1 . H
C15 0.8682(2) 0.6356(2) -0.1944(2) 0.0593(6) Uani d . 1 . C
H15 0.9027(2) 0.6527(2) -0.2437(2) 0.071 Uiso calc R 1 . H
C16 0.9345(2) 0.6382(2) -0.0715(2) 0.0547(6) Uani d . 1 . C
H16 1.0133(2) 0.6561(2) -0.0388(2) 0.066 Uiso calc R 1 . H
C17 0.6536(2) 0.6370(2) 0.0474(2) 0.0577(6) Uani d . 1 . C
C18 0.6045(2) 0.5947(3) 0.1275(2) 0.0857(9) Uani d . 1 . C
H18A 0.6423(13) 0.5261(9) 0.1640(14) 0.128 Uiso calc R 1 . H
H18B 0.5223(4) 0.5821(16) 0.0808(4) 0.128 Uiso calc R 1 . H
H18C 0.6174(16) 0.6486(8) 0.1891(11) 0.128 Uiso calc R 1 . H
C19 0.5127(2) 0.5476(2) -0.3396(2) 0.0782(8) Uani d . 1 . C
H19A 0.4359(5) 0.5239(15) -0.3554(2) 0.117 Uiso calc R 1 . H
H19B 0.5449(9) 0.4958(12) -0.3752(3) 0.117 Uiso calc R 1 . H
H19C 0.5086(13) 0.6202(4) -0.3736(3) 0.117 Uiso calc R 1 . H
O1 1.1879(2) 0.51041(13) 0.59943(14) 0.0732(5) Uani d . 1 . O
O2 1.30772(13) 0.68372(13) 0.70263(13) 0.0599(4) Uani d . 1 . O
O3 0.71522(13) 0.55641(12) 0.02488(13) 0.0548(4) Uani d . 1 . O
O4 0.6424(2) 0.7288(2) 0.0067(2) 0.0760(5) Uani d . 1 . O
O5 0.58552(14) 0.55197(14) -0.21255(13) 0.0669(5) Uani d . 1 . O

loop_
_atom_type_symbol
_atom_type_description
_atom_type_scat_dispersion_real
_atom_type_scat_dispersion_imag
_atom_type_scat_source
C C 0.0033 0.0016 'International Tables Vol C Tables 4.2.6.8 and 6.1.1.4'
H H 0.0000 0.0000 'International Tables Vol C Tables 4.2.6.8 and 6.1.1.4'
O O 0.0106 0.0060 'International Tables Vol C Tables 4.2.6.8 and 6.1.1.4'

loop_
_geom_angle_atom_site_label_1
_geom_angle_atom_site_label_2
_geom_angle_atom_site_label_3
_geom_angle
_geom_angle_publ_flag
C6 C1 C2 117.9(2) ?
C6 C1 C7 121.1(2) ?
C2 C1 C7 121.0(2) yes
C3 C2 C1 121.2(2) ?
O1 C3 C2 124.9(2) yes
O1 C3 C4 115.1(2) ?
C2 C3 C4 120.0(2) ?
O2 C4 C5 125.9(2) yes
O2 C4 C3 115.0(2) ?
C5 C4 C3 119.1(2) ?
C4 C5 C6 120.7(2) ?
C1 C6 C5 121.1(2) ?
C8 C7 C1 126.5(2) yes
C7 C8 C11 125.9(2) yes
C12 C11 C16 117.1(2) ?
C12 C11 C8 120.9(2) yes
C16 C11 C8 122.0(2) ?
C13 C12 C11 122.4(2) ?
C13 C12 O3 118.6(2) ?
C11 C12 O3 118.9(2) yes
O5 C13 C14 125.2(2) yes
O5 C13 C12 115.5(2) ?
C14 C13 C12 119.3(2) ?
C13 C14 C15 119.0(2) ?
C16 C15 C14 121.4(2) ?
C15 C16 C11 120.7(2) ?
O4 C17 O3 122.6(2) yes
O4 C17 C18 126.3(2) yes
O3 C17 C18 111.1(2) yes
C3 O1 C9 117.8(2) ?
C4 O2 C10 117.4(2) ?
C17 O3 C12 116.8(2) ?
C13 O5 C19 117.6(2) ?

loop_
_geom_bond_atom_site_label_1
_geom_bond_atom_site_label_2
_geom_bond_site_symmetry_2
_geom_bond_distance
_geom_bond_publ_flag
C1 C6 . 1.385(3) ?
C1 C2 . 1.401(3) ?
C1 C7 . 1.466(3) yes
C2 C3 . 1.376(3) ?
C3 O1 . 1.368(2) yes
C3 C4 . 1.404(3) ?
C4 O2 . 1.365(2) yes
C4 C5 . 1.372(3) ?
C5 C6 . 1.387(3) ?
C7 C8 . 1.325(3) yes
C8 C11 . 1.466(3) yes
C9 O1 . 1.424(3) yes
C10 O2 . 1.426(3) yes
C11 C12 . 1.390(3) ?
C11 C16 . 1.396(3) ?
C12 C13 . 1.388(3) ?
C12 O3 . 1.408(2) yes
C13 O5 . 1.374(3) yes
C13 C14 . 1.381(3) ?
C14 C15 . 1.385(3) ?
C15 C16 . 1.374(3) ?
C17 O4 . 1.195(3) yes
C17 O3 . 1.359(3) yes
C17 C18 . 1.491(3) yes
C19 O5 . 1.428(3) yes

loop_
_geom_torsion_atom_site_label_1
_geom_torsion_atom_site_label_2
_geom_torsion_atom_site_label_3
_geom_torsion_atom_site_label_4
_geom_torsion
_geom_torsion_publ_flag
C6 C1 C2 C3 1.3(3) ?
C7 C1 C2 C3 -178.2(2) ?
C1 C2 C3 O1 -179.7(2) ?
C1 C2 C3 C4 0.1(3) ?
O1 C3 C4 O2 -0.5(3) ?
C2 C3 C4 O2 179.7(2) ?
O1 C3 C4 C5 178.8(2) ?
C2 C3 C4 C5 -1.0(3) ?
O2 C4 C5 C6 179.7(2) ?
C3 C4 C5 C6 0.5(3) ?
C2 C1 C6 C5 -1.8(3) ?
C7 C1 C6 C5 177.7(2) ?
C4 C5 C6 C1 0.9(3) ?
C6 C1 C7 C8 -156.9(2) ?
C2 C1 C7 C8 22.6(3) yes
C1 C7 C8 C11 -178.0(2) yes
C7 C8 C11 C12 -152.9(2) ?
C7 C8 C11 C16 27.2(3) yes
C16 C11 C12 C13 -0.3(3) ?
C8 C11 C12 C13 179.8(2) ?
C16 C11 C12 O3 177.1(2) ?
C8 C11 C12 O3 -2.8(3) ?
C11 C12 C13 O5 179.4(2) ?
O3 C12 C13 O5 2.0(3) ?
C11 C12 C13 C14 -0.7(3) ?
O3 C12 C13 C14 -178.2(2) ?
O5 C13 C14 C15 -179.1(2) ?
C12 C13 C14 C15 1.0(3) ?
C13 C14 C15 C16 -0.3(3) ?
C14 C15 C16 C11 -0.8(3) ?
C12 C11 C16 C15 1.1(3) ?
C8 C11 C16 C15 -179.0(2) ?
C2 C3 O1 C9 14.0(3) ?
C4 C3 O1 C9 -165.8(2) ?
C5 C4 O2 C10 1.8(3) ?
C3 C4 O2 C10 -179.0(2) ?
O4 C17 O3 C12 0.5(3) ?
C18 C17 O3 C12 -179.4(2) ?
C13 C12 O3 C17 -83.7(2) ?
C11 C12 O3 C17 98.8(2) yes
C14 C13 O5 C19 -0.4(3) ?
C12 C13 O5 C19 179.5(2) ?

loop_
_cod_related_entry_id
_cod_related_entry_database
_cod_related_entry_code
1 ChemSpider 21186617
